data_1508125
loop_
_publ_author_name
'Li, Jian-Rong'
'Zhou, Hong-Cai'

_publ_section_title
;
 Bridging-ligand-substitution strategy for the preparation of
 metal-organic polyhedra.
;
_journal_issue 10
_journal_name_full 'Nature chemistry'
_journal_page_first 893
_journal_page_last 898
_journal_paper_doi 10.1038/nchem.803
_journal_volume 2
_journal_year 2010
_chemical_formula_moiety 'C288 H216 Cu24 O120'
_chemical_formula_sum 'C288 H216 Cu24 O120'
_chemical_formula_weight 7121.57
_chemical_name_systematic
; 
 ? 
;
_space_group_IT_number 70
_symmetry_cell_setting orthorhombic
_symmetry_space_group_name_Hall '-F 2uv 2vw'
_symmetry_space_group_name_H-M 'F d d d :2'
_atom_sites_solution_hydrogens geom
_atom_sites_solution_primary direct
_atom_sites_solution_secondary difmap
_audit_creation_method SHELXL-97
_cell_angle_alpha 90.00
_cell_angle_beta 90.00
_cell_angle_gamma 90.00
_cell_formula_units_Z 8
_cell_length_a 28.083(3)
_cell_length_b 59.645(6)
_cell_length_c 82.288(8)
_cell_measurement_reflns_used 9968
_cell_measurement_temperature 110(2)
_cell_measurement_theta_max 20.35
_cell_measurement_theta_min 2.18
_cell_volume 137833(2)
_computing_cell_refinement 'SAINT+ ver. (Bruker, 2001)'
_computing_data_collection 'APEX2  (Bruker, 2008)'
_computing_data_reduction 'SAINT+ ver. (Bruker, 2001)'
_computing_molecular_graphics 'SHELXTL (Sheldrick, 2008)'
_computing_publication_material 'SHELXTL (Sheldrick, 2008)'
_computing_structure_refinement 'SHELXTL (Sheldrick, 2008)'
_computing_structure_solution 'SHELXTL (Sheldrick, 2008)'
_diffrn_ambient_temperature 110(2)
_diffrn_measured_fraction_theta_full 0.995
_diffrn_measured_fraction_theta_max 0.995
_diffrn_measurement_device_type 'Bruker SMART APEX II CCD area detector'
_diffrn_measurement_method 'phi and omega scans'
_diffrn_radiation_monochromator graphite
_diffrn_radiation_source 'fine-focus sealed tube'
_diffrn_radiation_type MoK\a
_diffrn_radiation_wavelength 0.71073
_diffrn_reflns_av_R_equivalents 0.0928
_diffrn_reflns_av_sigmaI/netI 0.0920
_diffrn_reflns_limit_h_max 33
_diffrn_reflns_limit_h_min -33
_diffrn_reflns_limit_k_max 70
_diffrn_reflns_limit_k_min -71
_diffrn_reflns_limit_l_max 98
_diffrn_reflns_limit_l_min -97
_diffrn_reflns_number 260115
_diffrn_reflns_theta_full 25.13
_diffrn_reflns_theta_max 25.13
_diffrn_reflns_theta_min 1.60
_exptl_absorpt_coefficient_mu 0.764
_exptl_absorpt_correction_T_max 0.7497
_exptl_absorpt_correction_T_min 0.6570
_exptl_absorpt_correction_type multi-scan
_exptl_absorpt_process_details 'SADABS (Sheldrick, 2008)'
_exptl_crystal_colour blue
_exptl_crystal_density_diffrn 0.686
_exptl_crystal_density_meas ?
_exptl_crystal_density_method 'not measured'
_exptl_crystal_description block
_exptl_crystal_F_000 28800
_exptl_crystal_size_max 0.60
_exptl_crystal_size_mid 0.42
_exptl_crystal_size_min 0.40
_platon_squeeze_details
;
;
_refine_diff_density_max 1.174
_refine_diff_density_min -0.607
_refine_diff_density_rms 0.056
_refine_ls_extinction_method none
_refine_ls_goodness_of_fit_ref 1.024
_refine_ls_hydrogen_treatment constr
_refine_ls_matrix_type full
_refine_ls_number_parameters 760
_refine_ls_number_reflns 30679
_refine_ls_number_restraints 267
_refine_ls_restrained_S_all 1.020
_refine_ls_R_factor_all 0.1654
_refine_ls_R_factor_gt 0.0744
_refine_ls_shift/su_max 0.002
_refine_ls_shift/su_mean 0.000
_refine_ls_structure_factor_coef Fsqd
_refine_ls_weighting_details 'calc w=1/[\s^2^(Fo^2^)+(0.0500P)^2^+240.0000P] where P=(Fo^2^+2Fc^2^)/3'
_refine_ls_weighting_scheme calc
_refine_ls_wR_factor_gt 0.1580
_refine_ls_wR_factor_ref 0.1729
_reflns_number_gt 11883
_reflns_number_total 30679
_reflns_threshold_expression I>2\s(I)
_cod_data_source_file nchem.803-s6.cif
_cod_data_source_block str5
_cod_depositor_comments
;
The following automatic conversions were performed:

'_symmetry_cell_setting' value 'Orthorhombic' changed to
'orthorhombic' according to
/home/saulius/struct/CIF-dictionaries/cif_core.dic dictionary named
'cif_core.dic' version 2.4.1 from 2010-06-29.

Automatic conversion script
Id: cif_fix_values 1891 2012-01-12 08:04:46Z andrius 

The following automatic conversions were performed:

'_exptl_crystal_density_meas' value 'not measured' was changed to '?'
- the value is perceived as not measured.

Automatic conversion script
Id: cif_fix_values 3008 2015-01-20 13:52:24Z robertas 
;
_cod_original_cell_volume 137833(23)
_cod_original_sg_symbol_H-M Fddd
_cod_database_code 1508125

loop_
_symmetry_equiv_pos_as_xyz
'x, y, z'
'-x+3/4, -y+3/4, z'
'-x+3/4, y, -z+3/4'
'x, -y+3/4, -z+3/4'
'x, y+1/2, z+1/2'
'-x+3/4, -y+5/4, z+1/2'
'-x+3/4, y+1/2, -z+5/4'
'x, -y+5/4, -z+5/4'
'x+1/2, y, z+1/2'
'-x+5/4, -y+3/4, z+1/2'
'-x+5/4, y, -z+5/4'
'x+1/2, -y+3/4, -z+5/4'
'x+1/2, y+1/2, z'
'-x+5/4, -y+5/4, z'
'-x+5/4, y+1/2, -z+3/4'
'x+1/2, -y+5/4, -z+3/4'
'-x, -y, -z'
'x-3/4, y-3/4, -z'
'x-3/4, -y, z-3/4'
'-x, y-3/4, z-3/4'
'-x, -y+1/2, -z+1/2'
'x-3/4, y-1/4, -z+1/2'
'x-3/4, -y+1/2, z-1/4'
'-x, y-1/4, z-1/4'
'-x+1/2, -y, -z+1/2'
'x-1/4, y-3/4, -z+1/2'
'x-1/4, -y, z-1/4'
'-x+1/2, y-3/4, z-1/4'
'-x+1/2, -y+1/2, -z'
'x-1/4, y-1/4, -z'
'x-1/4, -y+1/2, z-3/4'
'-x+1/2, y-1/4, z-3/4'

loop_
_atom_site_label
_atom_site_type_symbol
_atom_site_fract_x
_atom_site_fract_y
_atom_site_fract_z
_atom_site_U_iso_or_equiv
_atom_site_adp_type
_atom_site_occupancy
_atom_site_symmetry_multiplicity
_atom_site_calc_flag
_atom_site_refinement_flags
_atom_site_disorder_assembly
_atom_site_disorder_group
Cu1 Cu 0.18010(2) 0.860873(12) 0.971816(8) 0.1038(3) Uani 1 1 d . . .
Cu2 Cu 0.11570(2) 0.861251(11) 0.948619(8) 0.0891(2) Uani 1 1 d . . .
Cu3 Cu 0.17310(2) 0.729522(12) 0.884082(9) 0.1081(3) Uani 1 1 d . . .
Cu4 Cu 0.10854(2) 0.761572(11) 0.883420(8) 0.0942(2) Uani 1 1 d . . .
Cu5 Cu -0.09285(2) 0.737925(12) 0.976064(9) 0.1068(2) Uani 1 1 d U . .
Cu6 Cu -0.09524(2) 0.766900(12) 0.951855(8) 0.1068(2) Uani 1 1 d . . .
O1 O 0.20639(13) 0.83571(6) 0.95991(5) 0.1156(13) Uani 1 1 d . . .
O2 O 0.15413(12) 0.83763(6) 0.93877(4) 0.0971(11) Uani 1 1 d . . .
O3 O 0.20096(12) 0.74766(6) 0.90100(5) 0.1093(12) Uani 1 1 d . . .
O4 O 0.14792(13) 0.77644(6) 0.89942(4) 0.1049(12) Uani 1 1 d . . .
O5 O 0.12994(12) 0.71637(5) 0.89999(5) 0.1073(12) Uani 1 1 d . . .
O6 O 0.07812(12) 0.74547(6) 0.90092(5) 0.1112(6) Uani 1 1 d . . .
O7 O -0.04268(12) 0.72424(6) 0.96323(5) 0.1112(6) Uani 1 1 d U . .
O8 O -0.04677(11) 0.74777(6) 0.94172(4) 0.1053(12) Uani 1 1 d . . .
O9 O -0.04936(12) 0.75932(6) 0.98529(4) 0.1080(8) Uani 1 1 d . . .
O10 O -0.04444(11) 0.78293(6) 0.96343(4) 0.1080(8) Uani 1 1 d . . .
O11 O 0.13659(15) 0.84122(7) 0.98243(5) 0.1133(14) Uani 1 1 d . . .
O12 O 0.08361(11) 0.83888(6) 0.96136(4) 0.0926(10) Uani 1 1 d . . .
O13 O 0.21576(12) 0.88173(6) 0.95827(5) 0.1011(11) Uani 1 1 d . . .
O14 O 0.15753(13) 0.88391(6) 0.93951(4) 0.0975(11) Uani 1 1 d . . .
O15 O 0.20671(13) 1.00258(7) 0.88239(5) 0.1193(14) Uani 1 1 d . . .
O16 O 0.14855(13) 0.97627(6) 0.88379(4) 0.1086(12) Uani 1 1 d . . .
O17 O 0.14292(12) 0.88574(6) 0.98072(4) 0.1069(12) Uani 1 1 d . . .
O18 O 0.08537(11) 0.88419(6) 0.96205(4) 0.0935(10) Uani 1 1 d . . .
O19 O -0.10447(12) 0.99486(6) 0.98495(4) 0.1078(6) Uani 1 1 d U . .
O20 O -0.10638(12) 0.96815(6) 0.96548(4) 0.1078(6) Uani 1 1 d U . .
O21 O 0.13515(15) 0.71552(6) 0.86669(5) 0.1207(14) Uani 1 1 d . . .
O22 O 0.07886(12) 0.74163(7) 0.86788(4) 0.1121(12) Uani 1 1 d . . .
O23 O -0.11137(12) 0.72050(6) 0.78627(4) 0.1090(8) Uani 1 1 d U . .
O24 O -0.10540(12) 0.74671(6) 0.80607(4) 0.1090(8) Uani 1 1 d U . .
O25 O 0.23226(13) 0.85679(8) 0.99132(5) 0.1559(18) Uani 1 1 d . . .
O26 O 0.06435(13) 0.86225(7) 0.92922(4) 0.1314(14) Uani 1 1 d . . .
O27 O 0.22686(13) 0.70316(6) 0.88756(6) 0.1597(19) Uani 1 1 d . . .
O28 O 0.05469(14) 0.78719(6) 0.88150(5) 0.1383(15) Uani 1 1 d . . .
O29 O -0.07600(15) 0.71514(8) 0.99665(5) 0.1559(17) Uani 1 1 d . . .
O30 O -0.10233(15) 0.78982(7) 0.93174(5) 0.1448(16) Uani 1 1 d . . .
C1 C 0.18723(19) 0.82901(8) 0.94667(7) 0.0779(14) Uani 1 1 d . . .
C2 C 0.21100(13) 0.80807(5) 0.93932(5) 0.0851(15) Uani 1 1 d G . .
C3 C 0.25068(13) 0.79834(6) 0.94655(4) 0.1016(18) Uani 1 1 d G . .
H3A H 0.2652 0.8053 0.9557 0.122 Uiso 1 1 calc R . .
C4 C 0.26909(10) 0.77842(6) 0.94042(5) 0.111(2) Uani 1 1 d GD A .
C5 C 0.24783(13) 0.76825(5) 0.92707(5) 0.1001(17) Uani 1 1 d G . .
H5A H 0.2604 0.7546 0.9229 0.120 Uiso 1 1 calc R . .
C6 C 0.20815(13) 0.77798(6) 0.91985(4) 0.0879(16) Uani 1 1 d G . .
C7 C 0.18974(9) 0.79789(6) 0.92597(5) 0.0878(15) Uani 1 1 d G . .
H7A H 0.1626 0.8045 0.9210 0.105 Uiso 1 1 calc R . .
C8 C 0.1831(2) 0.76630(9) 0.90583(6) 0.0849(15) Uani 1 1 d . . .
C9 C 0.31181(10) 0.76752(6) 0.94893(5) 0.145(3) Uani 1 1 d D . .
C10 C 0.2981(2) 0.76013(17) 0.96615(6) 0.178(3) Uani 0.50 1 d PD A 1
H10A H 0.3256 0.7531 0.9714 0.267 Uiso 0.50 1 calc PR A 1
H10B H 0.2719 0.7493 0.9656 0.267 Uiso 0.50 1 calc PR A 1
H10C H 0.2879 0.7732 0.9725 0.267 Uiso 0.50 1 calc PR A 1
C11 C 0.35323(16) 0.78418(11) 0.95009(13) 0.178(3) Uani 0.50 1 d PD A 1
H11A H 0.3804 0.7769 0.9554 0.267 Uiso 0.50 1 calc PR A 1
H11B H 0.3433 0.7973 0.9565 0.267 Uiso 0.50 1 calc PR A 1
H11C H 0.3625 0.7890 0.9392 0.267 Uiso 0.50 1 calc PR A 1
C12 C 0.3286(3) 0.74690(12) 0.93940(9) 0.178(3) Uani 0.50 1 d PD A 1
H12A H 0.3560 0.7402 0.9449 0.267 Uiso 0.50 1 calc PR A 1
H12B H 0.3377 0.7514 0.9284 0.267 Uiso 0.50 1 calc PR A 1
H12C H 0.3027 0.7359 0.9388 0.267 Uiso 0.50 1 calc PR A 1
C10' C 0.3488(2) 0.75999(16) 0.93638(7) 0.178(3) Uani 0.50 1 d PD A 2
H10D H 0.3759 0.7531 0.9420 0.267 Uiso 0.50 1 calc PR A 2
H10E H 0.3598 0.7730 0.9302 0.267 Uiso 0.50 1 calc PR A 2
H10F H 0.3344 0.7491 0.9290 0.267 Uiso 0.50 1 calc PR A 2
C11' C 0.2957(2) 0.74698(12) 0.95869(11) 0.178(3) Uani 0.50 1 d PD A 2
H11D H 0.3233 0.7401 0.9640 0.267 Uiso 0.50 1 calc PR A 2
H11E H 0.2807 0.7361 0.9514 0.267 Uiso 0.50 1 calc PR A 2
H11F H 0.2727 0.7516 0.9670 0.267 Uiso 0.50 1 calc PR A 2
C12' C 0.3354(3) 0.78422(11) 0.96059(11) 0.178(3) Uani 0.50 1 d PD A 2
H12D H 0.3628 0.7771 0.9658 0.267 Uiso 0.50 1 calc PR A 2
H12E H 0.3123 0.7888 0.9689 0.267 Uiso 0.50 1 calc PR A 2
H12F H 0.3461 0.7974 0.9545 0.267 Uiso 0.50 1 calc PR A 2
C13 C 0.0949(2) 0.72695(10) 0.90611(7) 0.0994(17) Uani 1 1 d . . .
C14 C 0.06867(12) 0.71614(5) 0.91993(4) 0.1112(6) Uani 1 1 d G . .
C15 C 0.08338(11) 0.69553(5) 0.92602(4) 0.1112(6) Uani 1 1 d G . .
H15A H 0.1085 0.6876 0.9209 0.133 Uiso 1 1 calc R . .
C16 C 0.06134(12) 0.68655(4) 0.93967(4) 0.1112(6) Uani 1 1 d GD B .
C17 C 0.02460(12) 0.69817(5) 0.94723(4) 0.1112(6) Uani 1 1 d GU . .
H17A H 0.0095 0.6920 0.9566 0.133 Uiso 1 1 calc R . .
C18 C 0.00989(11) 0.71878(5) 0.94114(4) 0.1112(6) Uani 1 1 d GU . .
C19 C 0.03193(12) 0.72776(4) 0.92749(4) 0.1112(6) Uani 1 1 d G . .
H19A H 0.0219 0.7418 0.9233 0.133 Uiso 1 1 calc R . .
C20 C 0.07561(12) 0.66320(4) 0.94579(5) 0.197(3) Uani 1 1 d DU . .
C21 C 0.12995(13) 0.66111(10) 0.94658(12) 0.197(3) Uani 0.60 1 d PDU B 1
H21A H 0.1385 0.6462 0.9505 0.295 Uiso 0.60 1 calc PR B 1
H21B H 0.1427 0.6725 0.9540 0.295 Uiso 0.60 1 calc PR B 1
H21C H 0.1434 0.6634 0.9357 0.295 Uiso 0.60 1 calc PR B 1
C22 C 0.0553(3) 0.65911(10) 0.96283(7) 0.197(3) Uani 0.60 1 d PDU B 1
H22A H 0.0643 0.6441 0.9665 0.295 Uiso 0.60 1 calc PR B 1
H22B H 0.0205 0.6603 0.9625 0.295 Uiso 0.60 1 calc PR B 1
H22C H 0.0681 0.6703 0.9704 0.295 Uiso 0.60 1 calc PR B 1
C23 C 0.0563(3) 0.64507(5) 0.93434(9) 0.197(3) Uani 0.60 1 d PDU B 1
H23A H 0.0652 0.6302 0.9385 0.295 Uiso 0.60 1 calc PR B 1
H23B H 0.0699 0.6472 0.9235 0.295 Uiso 0.60 1 calc PR B 1
H23C H 0.0216 0.6462 0.9337 0.295 Uiso 0.60 1 calc PR B 1
C21' C 0.0344(2) 0.64664(8) 0.94348(17) 0.197(3) Uani 0.40 1 d PDU B 2
H21D H 0.0439 0.6318 0.9475 0.295 Uiso 0.40 1 calc PR B 2
H21E H 0.0266 0.6456 0.9319 0.295 Uiso 0.40 1 calc PR B 2
H21F H 0.0065 0.6519 0.9495 0.295 Uiso 0.40 1 calc PR B 2
C22' C 0.1190(3) 0.65456(12) 0.93637(13) 0.197(3) Uani 0.40 1 d PDU B 2
H22D H 0.1275 0.6396 0.9403 0.295 Uiso 0.40 1 calc PR B 2
H22E H 0.1459 0.6648 0.9380 0.295 Uiso 0.40 1 calc PR B 2
H22F H 0.1113 0.6538 0.9248 0.295 Uiso 0.40 1 calc PR B 2
C23' C 0.0883(5) 0.66414(11) 0.96390(6) 0.197(3) Uani 0.40 1 d PDU B 2
H23D H 0.0968 0.6491 0.9677 0.295 Uiso 0.40 1 calc PR B 2
H23E H 0.0609 0.6697 0.9701 0.295 Uiso 0.40 1 calc PR B 2
H23F H 0.1154 0.6743 0.9655 0.295 Uiso 0.40 1 calc PR B 2
C24 C -0.0298(2) 0.73155(10) 0.94923(8) 0.1112(6) Uani 1 1 d . . .
C25 C -0.0315(2) 0.77494(10) 0.97701(8) 0.1080(8) Uani 1 1 d . . .
C26 C 0.00709(13) 0.78966(7) 0.98620(6) 0.112(2) Uani 1 1 d G . .
C27 C 0.01695(16) 0.78576(7) 1.00251(6) 0.152(3) Uani 1 1 d G . .
H27A H -0.0011 0.7750 1.0084 0.183 Uiso 1 1 calc R . .
C28 C 0.05322(18) 0.79756(9) 1.01019(3) 0.156(3) Uani 1 1 d GD C .
C29 C 0.07963(13) 0.81327(8) 1.00156(6) 0.131(2) Uani 1 1 d G . .
H29A H 0.1044 0.8213 1.0068 0.158 Uiso 1 1 calc R . .
C30 C 0.06977(15) 0.81717(6) 0.98525(6) 0.110(2) Uani 1 1 d G . .
C31 C 0.03350(17) 0.80537(8) 0.97757(3) 0.1000(18) Uani 1 1 d G . .
H31A H 0.0268 0.8080 0.9664 0.120 Uiso 1 1 calc R . .
C32 C 0.1014(3) 0.83325(9) 0.97547(8) 0.1023(19) Uani 1 1 d . . .
C33 C 0.06145(14) 0.79378(7) 1.02842(3) 0.218(3) Uani 1 1 d D . .
C34 C 0.1075(2) 0.80531(15) 1.03389(7) 0.218(3) Uani 0.60 1 d PD C 1
H34A H 0.1127 0.8024 1.0455 0.326 Uiso 0.60 1 calc PR C 1
H34B H 0.1049 0.8215 1.0320 0.326 Uiso 0.60 1 calc PR C 1
H34C H 0.1344 0.7994 1.0276 0.326 Uiso 0.60 1 calc PR C 1
C35 C 0.0198(2) 0.80340(16) 1.03826(5) 0.218(3) Uani 0.60 1 d PD C 1
H35A H 0.0251 0.8005 1.0498 0.326 Uiso 0.60 1 calc PR C 1
H35B H -0.0099 0.7962 1.0348 0.326 Uiso 0.60 1 calc PR C 1
H35C H 0.0177 0.8196 1.0364 0.326 Uiso 0.60 1 calc PR C 1
C36 C 0.0654(3) 0.76864(8) 1.03207(7) 0.218(3) Uani 0.60 1 d PD C 1
H36A H 0.0706 0.7664 1.0437 0.326 Uiso 0.60 1 calc PR C 1
H36B H 0.0923 0.7623 1.0260 0.326 Uiso 0.60 1 calc PR C 1
H36C H 0.0360 0.7611 1.0288 0.326 Uiso 0.60 1 calc PR C 1
C34' C 0.11485(16) 0.7917(2) 1.03198(7) 0.218(3) Uani 0.40 1 d PD C 2
H34D H 0.1196 0.7888 1.0436 0.326 Uiso 0.40 1 calc PR C 2
H34E H 0.1309 0.8057 1.0290 0.326 Uiso 0.40 1 calc PR C 2
H34F H 0.1282 0.7792 1.0257 0.326 Uiso 0.40 1 calc PR C 2
C35' C 0.0415(5) 0.81351(14) 1.03822(5) 0.218(3) Uani 0.40 1 d PD C 2
H35D H 0.0466 0.8108 1.0498 0.326 Uiso 0.40 1 calc PR C 2
H35E H 0.0073 0.8150 1.0361 0.326 Uiso 0.40 1 calc PR C 2
H35F H 0.0578 0.8273 1.0350 0.326 Uiso 0.40 1 calc PR C 2
C36' C 0.0366(4) 0.77224(15) 1.03400(8) 0.218(3) Uani 0.40 1 d PD C 2
H36D H 0.0425 0.7699 1.0456 0.326 Uiso 0.40 1 calc PR C 2
H36E H 0.0492 0.7595 1.0279 0.326 Uiso 0.40 1 calc PR C 2
H36F H 0.0023 0.7735 1.0321 0.326 Uiso 0.40 1 calc PR C 2
C37 C 0.1957(2) 0.89115(9) 0.94599(7) 0.0870(16) Uani 1 1 d . . .
C38 C 0.22282(12) 0.90945(5) 0.93784(4) 0.0931(16) Uani 1 1 d D . .
C39 C 0.26795(12) 0.91619(6) 0.94280(4) 0.111(2) Uani 1 1 d D . .
H39A H 0.2845 0.9079 0.9509 0.133 Uiso 1 1 calc R . .
C40 C 0.28886(9) 0.93506(6) 0.93592(4) 0.138(2) Uani 1 1 d D . .
H40A H 0.3197 0.9397 0.9393 0.166 Uiso 1 1 calc R . .
C41 C 0.26468(8) 0.94721(5) 0.92409(3) 0.119(2) Uani 1 1 d D . .
C42 C 0.21956(8) 0.94047(4) 0.91914(3) 0.1035(18) Uani 1 1 d D . .
C43 C 0.19864(10) 0.92160(5) 0.92602(4) 0.0967(17) Uani 1 1 d D . .
H43A H 0.1678 0.9170 0.9226 0.116 Uiso 1 1 calc R . .
C44 C 0.28558(10) 0.96608(6) 0.91722(4) 0.1331(12) Uani 1 1 d D . .
H44A H 0.3164 0.9707 0.9206 0.160 Uiso 1 1 calc R . .
C45 C 0.26140(12) 0.97823(5) 0.90540(4) 0.1331(12) Uani 1 1 d D . .
H45A H 0.2757 0.9911 0.9007 0.160 Uiso 1 1 calc R . .
C46 C 0.21627(12) 0.97148(6) 0.90044(4) 0.1331(12) Uani 1 1 d D . .
C47 C 0.19537(10) 0.95261(6) 0.90732(4) 0.1331(12) Uani 1 1 d D . .
H47A H 0.1645 0.9480 0.9039 0.160 Uiso 1 1 calc R . .
C48 C 0.1883(2) 0.98525(10) 0.88862(7) 0.1065(19) Uani 1 1 d . . .
C49 C 0.10635(19) 0.89251(9) 0.97395(6) 0.0847(16) Uani 1 1 d . . .
C50 C 0.07837(9) 0.91083(4) 0.98314(4) 0.0891(16) Uani 1 1 d D . .
C51 C 0.09841(8) 0.91975(5) 0.99718(4) 0.122(2) Uani 1 1 d D . .
H51A H 0.1268 0.9135 1.0015 0.147 Uiso 1 1 calc R . .
C52 C 0.07691(9) 0.93788(5) 1.00486(3) 0.1078(6) Uani 1 1 d D . .
H52A H 0.0906 0.9440 1.0144 0.129 Uiso 1 1 calc R . .
C53 C 0.03539(7) 0.94708(4) 0.99852(3) 0.1078(6) Uani 1 1 d DU . .
C54 C 0.01534(7) 0.93815(4) 0.98449(2) 0.1078(6) Uani 1 1 d D . .
C55 C 0.03687(9) 0.92003(4) 0.97681(3) 0.0982(17) Uani 1 1 d D . .
H55A H 0.0232 0.9139 0.9672 0.118 Uiso 1 1 calc R . .
C56 C 0.01389(10) 0.96521(5) 1.00620(3) 0.1078(6) Uani 1 1 d D . .
H56A H 0.0276 0.9713 1.0158 0.129 Uiso 1 1 calc R . .
C57 C -0.02760(10) 0.97442(4) 0.99987(4) 0.1078(6) Uani 1 1 d D . .
H57A H -0.0423 0.9868 1.0051 0.129 Uiso 1 1 calc R . .
C58 C -0.04766(9) 0.96549(5) 0.98584(4) 0.1078(6) Uani 1 1 d D . .
C59 C -0.02619(9) 0.94737(5) 0.97815(3) 0.1078(6) Uani 1 1 d D . .
H59A H -0.0399 0.9413 0.9686 0.129 Uiso 1 1 calc R . .
C60 C -0.09004(19) 0.97768(10) 0.97767(7) 0.1078(6) Uani 1 1 d . . .
C61 C 0.0986(2) 0.72485(11) 0.86209(8) 0.109(2) Uani 1 1 d . . .
C62 C 0.07106(11) 0.71286(7) 0.84791(4) 0.116(2) Uani 1 1 d D . .
C63 C 0.08657(11) 0.69245(7) 0.84171(5) 0.142(3) Uani 1 1 d D . .
H63A H 0.1130 0.6850 0.8465 0.170 Uiso 1 1 calc R . .
C64 C 0.06343(13) 0.68289(5) 0.82848(5) 0.157(3) Uani 1 1 d D . .
H64A H 0.0740 0.6689 0.8242 0.188 Uiso 1 1 calc R . .
C65 C 0.02478(11) 0.69375(4) 0.82144(4) 0.130(2) Uani 1 1 d D . .
C66 C 0.00928(9) 0.71417(4) 0.82764(3) 0.1043(19) Uani 1 1 d D . .
C67 C 0.03242(11) 0.72372(5) 0.84087(4) 0.108(2) Uani 1 1 d D . .
H67A H 0.0218 0.7377 0.8451 0.130 Uiso 1 1 calc R . .
C68 C 0.00162(14) 0.68421(5) 0.80820(4) 0.152(3) Uani 1 1 d DU . .
H68A H 0.0122 0.6703 0.8040 0.183 Uiso 1 1 calc R . .
C69 C -0.03700(14) 0.69508(7) 0.80117(4) 0.139(3) Uani 1 1 d DU . .
H69A H -0.0528 0.6886 0.7921 0.166 Uiso 1 1 calc R . .
C70 C -0.05251(11) 0.71550(7) 0.80737(4) 0.1090(8) Uani 1 1 d D . .
C71 C -0.02936(10) 0.72504(5) 0.82060(4) 0.114(2) Uani 1 1 d D . .
H71A H -0.0400 0.7390 0.8248 0.137 Uiso 1 1 calc R . .
C72 C -0.0924(2) 0.72938(10) 0.79936(7) 0.1090(8) Uani 1 1 d U . .

loop_
_atom_site_aniso_label
_atom_site_aniso_U_11
_atom_site_aniso_U_22
_atom_site_aniso_U_33
_atom_site_aniso_U_23
_atom_site_aniso_U_13
_atom_site_aniso_U_12
Cu1 0.0920(5) 0.1191(6) 0.1003(5) -0.0074(5) -0.0367(4) 0.0356(5)
Cu2 0.0833(4) 0.0941(5) 0.0900(5) -0.0074(4) -0.0286(4) 0.0265(4)
Cu3 0.0918(5) 0.0949(5) 0.1376(6) -0.0048(5) 0.0312(5) 0.0353(4)
Cu4 0.0842(4) 0.0907(5) 0.1076(5) -0.0032(4) 0.0251(4) 0.0300(4)
Cu5 0.0892(3) 0.1161(4) 0.1149(4) 0.0603(3) 0.0315(3) 0.0410(3)
Cu6 0.0892(3) 0.1161(4) 0.1149(4) 0.0603(3) 0.0315(3) 0.0410(3)
O1 0.101(3) 0.113(3) 0.133(3) -0.020(3) -0.037(3) 0.046(2)
O2 0.080(2) 0.100(3) 0.111(3) -0.005(2) -0.028(2) 0.041(2)
O3 0.104(3) 0.085(3) 0.138(3) 0.002(2) 0.035(2) 0.042(2)
O4 0.106(3) 0.090(3) 0.119(3) -0.006(2) 0.000(2) 0.058(2)
O5 0.089(3) 0.084(2) 0.149(3) -0.002(2) 0.025(2) 0.043(2)
O6 0.0975(12) 0.1002(13) 0.1359(16) 0.0432(11) 0.0331(11) 0.0467(10)
O7 0.0975(12) 0.1002(13) 0.1359(16) 0.0432(11) 0.0331(11) 0.0467(10)
O8 0.083(2) 0.100(3) 0.134(3) 0.038(2) 0.043(2) 0.039(2)
O9 0.0824(16) 0.128(2) 0.114(2) 0.0577(16) 0.0145(15) 0.0218(15)
O10 0.0824(16) 0.128(2) 0.114(2) 0.0577(16) 0.0145(15) 0.0218(15)
O11 0.111(3) 0.128(3) 0.101(3) 0.000(3) -0.047(3) 0.030(3)
O12 0.080(2) 0.116(3) 0.082(2) -0.004(2) -0.021(2) 0.030(2)
O13 0.101(3) 0.100(3) 0.103(3) -0.004(2) -0.022(2) 0.025(2)
O14 0.101(3) 0.091(3) 0.100(3) -0.006(2) -0.032(2) 0.005(2)
O15 0.111(3) 0.095(3) 0.152(4) 0.000(3) -0.036(3) -0.040(2)
O16 0.111(3) 0.096(3) 0.119(3) 0.009(2) -0.037(2) -0.030(2)
O17 0.086(2) 0.142(3) 0.093(3) -0.012(2) -0.042(2) 0.033(2)
O18 0.079(2) 0.106(3) 0.095(3) -0.013(2) -0.032(2) 0.022(2)
O19 0.0976(12) 0.1219(14) 0.1039(13) -0.0534(10) -0.0374(9) 0.0394(10)
O20 0.0976(12) 0.1219(14) 0.1039(13) -0.0534(10) -0.0374(9) 0.0394(10)
O21 0.102(3) 0.104(3) 0.156(4) -0.038(3) 0.028(3) 0.034(3)
O22 0.083(2) 0.131(3) 0.122(3) -0.037(3) 0.005(2) 0.029(2)
O23 0.0883(15) 0.122(2) 0.1165(19) -0.0585(15) 0.0320(14) -0.0303(14)
O24 0.0883(15) 0.122(2) 0.1165(19) -0.0585(15) 0.0320(14) -0.0303(14)
O25 0.094(3) 0.250(5) 0.124(3) -0.025(3) -0.061(2) 0.040(3)
O26 0.112(3) 0.180(4) 0.102(3) 0.005(3) -0.047(2) 0.022(3)
O27 0.091(3) 0.100(3) 0.288(6) -0.043(3) 0.059(3) 0.037(2)
O28 0.140(3) 0.127(3) 0.149(3) 0.012(3) -0.003(3) 0.066(3)
O29 0.155(4) 0.208(4) 0.105(3) 0.084(3) 0.025(3) -0.032(3)
O30 0.156(4) 0.155(4) 0.122(3) 0.090(3) 0.020(3) 0.044(3)
C1 0.082(4) 0.053(3) 0.098(4) 0.004(3) -0.011(3) 0.013(3)
C2 0.082(4) 0.075(4) 0.098(4) 0.005(3) 0.002(3) 0.015(3)
C3 0.082(4) 0.081(4) 0.141(5) 0.011(4) -0.015(4) 0.016(3)
C4 0.071(4) 0.087(5) 0.176(7) 0.014(4) -0.006(4) 0.016(4)
C5 0.084(4) 0.078(4) 0.138(5) 0.007(4) -0.004(4) 0.016(3)
C6 0.075(4) 0.063(4) 0.125(5) 0.019(3) 0.023(4) 0.020(3)
C7 0.077(4) 0.082(4) 0.105(4) 0.010(3) 0.002(3) 0.021(3)
C8 0.087(4) 0.087(4) 0.081(4) -0.016(3) 0.016(3) 0.028(3)
C9 0.130(6) 0.105(5) 0.201(8) 0.003(5) -0.023(5) 0.041(4)
C10 0.092(4) 0.231(8) 0.212(7) 0.056(6) 0.018(4) 0.073(5)
C11 0.092(4) 0.231(8) 0.212(7) 0.056(6) 0.018(4) 0.073(5)
C12 0.092(4) 0.231(8) 0.212(7) 0.056(6) 0.018(4) 0.073(5)
C10' 0.092(4) 0.231(8) 0.212(7) 0.056(6) 0.018(4) 0.073(5)
C11' 0.092(4) 0.231(8) 0.212(7) 0.056(6) 0.018(4) 0.073(5)
C12' 0.092(4) 0.231(8) 0.212(7) 0.056(6) 0.018(4) 0.073(5)
C13 0.090(4) 0.104(4) 0.104(4) 0.007(4) 0.024(3) 0.020(4)
C14 0.0975(12) 0.1002(13) 0.1359(16) 0.0432(11) 0.0331(11) 0.0467(10)
C15 0.0975(12) 0.1002(13) 0.1359(16) 0.0432(11) 0.0331(11) 0.0467(10)
C16 0.0975(12) 0.1002(13) 0.1359(16) 0.0432(11) 0.0331(11) 0.0467(10)
C17 0.0975(12) 0.1002(13) 0.1359(16) 0.0432(11) 0.0331(11) 0.0467(10)
C18 0.0975(12) 0.1002(13) 0.1359(16) 0.0432(11) 0.0331(11) 0.0467(10)
C19 0.0975(12) 0.1002(13) 0.1359(16) 0.0432(11) 0.0331(11) 0.0467(10)
C20 0.163(5) 0.136(4) 0.291(8) 0.073(5) 0.036(6) 0.080(4)
C21 0.163(5) 0.136(4) 0.291(8) 0.073(5) 0.036(6) 0.080(4)
C22 0.163(5) 0.136(4) 0.291(8) 0.073(5) 0.036(6) 0.080(4)
C23 0.163(5) 0.136(4) 0.291(8) 0.073(5) 0.036(6) 0.080(4)
C21' 0.163(5) 0.136(4) 0.291(8) 0.073(5) 0.036(6) 0.080(4)
C22' 0.163(5) 0.136(4) 0.291(8) 0.073(5) 0.036(6) 0.080(4)
C23' 0.163(5) 0.136(4) 0.291(8) 0.073(5) 0.036(6) 0.080(4)
C24 0.0975(12) 0.1002(13) 0.1359(16) 0.0432(11) 0.0331(11) 0.0467(10)
C25 0.0824(16) 0.128(2) 0.114(2) 0.0577(16) 0.0145(15) 0.0218(15)
C26 0.116(5) 0.103(5) 0.116(5) 0.043(4) 0.012(4) 0.038(4)
C27 0.128(6) 0.202(8) 0.126(6) 0.085(6) -0.016(5) 0.075(5)
C28 0.154(7) 0.229(9) 0.084(5) 0.070(5) -0.033(5) 0.038(6)
C29 0.109(5) 0.181(7) 0.104(5) 0.053(5) -0.013(4) 0.043(5)
C30 0.087(4) 0.125(5) 0.119(6) 0.013(5) -0.034(4) 0.039(4)
C31 0.105(5) 0.123(5) 0.072(4) 0.038(4) 0.008(4) 0.049(4)
C32 0.138(6) 0.067(4) 0.101(5) 0.015(4) -0.029(5) 0.030(4)
C33 0.169(6) 0.346(9) 0.137(4) 0.110(5) -0.009(4) 0.046(6)
C34 0.169(6) 0.346(9) 0.137(4) 0.110(5) -0.009(4) 0.046(6)
C35 0.169(6) 0.346(9) 0.137(4) 0.110(5) -0.009(4) 0.046(6)
C36 0.169(6) 0.346(9) 0.137(4) 0.110(5) -0.009(4) 0.046(6)
C34' 0.169(6) 0.346(9) 0.137(4) 0.110(5) -0.009(4) 0.046(6)
C35' 0.169(6) 0.346(9) 0.137(4) 0.110(5) -0.009(4) 0.046(6)
C36' 0.169(6) 0.346(9) 0.137(4) 0.110(5) -0.009(4) 0.046(6)
C37 0.109(5) 0.088(4) 0.065(4) -0.013(3) -0.023(4) 0.021(4)
C38 0.109(5) 0.086(4) 0.085(4) -0.025(3) -0.011(4) 0.009(4)
C39 0.069(4) 0.149(6) 0.116(5) -0.018(4) -0.034(4) -0.010(4)
C40 0.076(4) 0.187(7) 0.151(6) -0.014(5) -0.035(4) -0.016(5)
C41 0.089(4) 0.121(5) 0.147(6) -0.006(4) -0.046(4) -0.014(4)
C42 0.105(5) 0.093(4) 0.112(5) -0.033(4) -0.030(4) -0.003(4)
C43 0.104(4) 0.088(4) 0.099(4) -0.010(3) -0.038(4) 0.013(3)
C44 0.093(2) 0.165(3) 0.141(3) 0.005(2) -0.046(2) -0.038(2)
C45 0.093(2) 0.165(3) 0.141(3) 0.005(2) -0.046(2) -0.038(2)
C46 0.093(2) 0.165(3) 0.141(3) 0.005(2) -0.046(2) -0.038(2)
C47 0.093(2) 0.165(3) 0.141(3) 0.005(2) -0.046(2) -0.038(2)
C48 0.116(5) 0.090(5) 0.113(5) -0.021(4) -0.023(4) -0.036(4)
C49 0.092(4) 0.102(4) 0.060(3) -0.015(3) -0.048(3) 0.006(3)
C50 0.087(4) 0.109(4) 0.072(4) -0.026(3) -0.033(3) 0.020(3)
C51 0.078(4) 0.157(6) 0.132(5) -0.028(4) -0.050(4) 0.030(4)
C52 0.0976(12) 0.1219(14) 0.1039(13) -0.0534(10) -0.0374(9) 0.0394(10)
C53 0.0976(12) 0.1219(14) 0.1039(13) -0.0534(10) -0.0374(9) 0.0394(10)
C54 0.0976(12) 0.1219(14) 0.1039(13) -0.0534(10) -0.0374(9) 0.0394(10)
C55 0.078(4) 0.122(4) 0.094(4) -0.028(3) -0.035(3) 0.020(3)
C56 0.0976(12) 0.1219(14) 0.1039(13) -0.0534(10) -0.0374(9) 0.0394(10)
C57 0.0976(12) 0.1219(14) 0.1039(13) -0.0534(10) -0.0374(9) 0.0394(10)
C58 0.0976(12) 0.1219(14) 0.1039(13) -0.0534(10) -0.0374(9) 0.0394(10)
C59 0.0976(12) 0.1219(14) 0.1039(13) -0.0534(10) -0.0374(9) 0.0394(10)
C60 0.0976(12) 0.1219(14) 0.1039(13) -0.0534(10) -0.0374(9) 0.0394(10)
C61 0.094(5) 0.117(5) 0.117(5) -0.025(4) 0.042(4) 0.057(4)
C62 0.121(5) 0.107(5) 0.121(5) -0.025(4) 0.052(5) 0.005(4)
C63 0.172(7) 0.106(5) 0.147(6) -0.022(5) 0.054(5) 0.051(5)
C64 0.195(8) 0.105(5) 0.170(7) -0.065(5) 0.048(6) 0.035(5)
C65 0.130(6) 0.116(6) 0.143(6) -0.044(5) 0.011(5) 0.030(5)
C66 0.090(4) 0.122(5) 0.101(5) -0.041(4) 0.020(4) 0.012(4)
C67 0.090(4) 0.108(5) 0.126(5) -0.040(4) 0.040(4) 0.022(4)
C68 0.169(7) 0.110(5) 0.178(8) -0.073(5) 0.046(6) -0.004(5)
C69 0.113(5) 0.149(6) 0.154(6) -0.102(5) 0.026(5) -0.014(4)
C70 0.0883(15) 0.122(2) 0.1165(19) -0.0585(15) 0.0320(14) -0.0303(14)
C71 0.108(5) 0.105(4) 0.130(5) -0.056(4) 0.055(4) -0.016(4)
C72 0.0883(15) 0.122(2) 0.1165(19) -0.0585(15) 0.0320(14) -0.0303(14)

loop_
_atom_type_symbol
_atom_type_description
_atom_type_scat_dispersion_real
_atom_type_scat_dispersion_imag
_atom_type_scat_source
C C 0.0033 0.0016 'International Tables Vol C Tables 4.2.6.8 and 6.1.1.4'
H H 0.0000 0.0000 'International Tables Vol C Tables 4.2.6.8 and 6.1.1.4'
O O 0.0106 0.0060 'International Tables Vol C Tables 4.2.6.8 and 6.1.1.4'
Cu Cu 0.3201 1.2651 'International Tables Vol C Tables 4.2.6.8 and 6.1.1.4'

loop_
_geom_angle_atom_site_label_1
_geom_angle_atom_site_label_2
_geom_angle_atom_site_label_3
_geom_angle
_geom_angle_site_symmetry_1
_geom_angle_site_symmetry_3
O11 Cu1 O1 89.97(17) . .
O11 Cu1 O13 170.11(16) . .
O1 Cu1 O13 90.54(16) . .
O11 Cu1 O17 87.27(16) . .
O1 Cu1 O17 168.41(16) . .
O13 Cu1 O17 90.26(15) . .
O11 Cu1 O25 91.41(17) . .
O1 Cu1 O25 91.70(16) . .
O13 Cu1 O25 98.45(17) . .
O17 Cu1 O25 99.61(15) . .
O11 Cu1 Cu2 84.08(12) . .
O1 Cu1 Cu2 84.36(12) . .
O13 Cu1 Cu2 86.14(11) . .
O17 Cu1 Cu2 84.16(10) . .
O25 Cu1 Cu2 174.00(14) . .
O12 Cu2 O14 167.97(15) . .
O12 Cu2 O2 89.13(14) . .
O14 Cu2 O2 90.44(15) . .
O12 Cu2 O18 88.45(14) . .
O14 Cu2 O18 89.70(14) . .
O2 Cu2 O18 168.99(14) . .
O12 Cu2 O26 96.30(15) . .
O14 Cu2 O26 95.72(16) . .
O2 Cu2 O26 94.75(15) . .
O18 Cu2 O26 96.19(14) . .
O12 Cu2 Cu1 85.44(10) . .
O14 Cu2 Cu1 82.54(11) . .
O2 Cu2 Cu1 85.11(10) . .
O18 Cu2 Cu1 83.99(10) . .
O26 Cu2 Cu1 178.25(13) . .
O3 Cu3 O5 89.61(15) . .
O3 Cu3 O15 89.92(16) . 4_566
O5 Cu3 O15 168.50(15) . 4_566
O3 Cu3 O21 168.96(15) . .
O5 Cu3 O21 88.90(16) . .
O15 Cu3 O21 89.37(17) 4_566 .
O3 Cu3 O27 91.65(16) . .
O5 Cu3 O27 92.97(15) . .
O15 Cu3 O27 98.53(16) 4_566 .
O21 Cu3 O27 99.36(17) . .
O3 Cu3 Cu4 83.52(10) . .
O5 Cu3 Cu4 82.99(9) . .
O15 Cu3 Cu4 85.54(11) 4_566 .
O21 Cu3 Cu4 85.43(12) . .
O27 Cu3 Cu4 173.70(14) . .
O6 Cu4 O4 88.48(17) . .
O6 Cu4 O22 89.81(17) . .
O4 Cu4 O22 167.86(15) . .
O6 Cu4 O16 169.39(15) . 4_566
O4 Cu4 O16 89.68(16) . 4_566
O22 Cu4 O16 89.80(16) . 4_566
O6 Cu4 O28 95.57(15) . .
O4 Cu4 O28 97.24(15) . .
O22 Cu4 O28 94.89(16) . .
O16 Cu4 O28 95.03(16) 4_566 .
O6 Cu4 Cu3 85.87(10) . .
O4 Cu4 Cu3 85.70(10) . .
O22 Cu4 Cu3 82.19(11) . .
O16 Cu4 Cu3 83.57(11) 4_566 .
O28 Cu4 Cu3 176.75(12) . .
O9 Cu5 O23 169.49(14) . 3_456
O9 Cu5 O7 91.88(16) . .
O23 Cu5 O7 88.33(15) 3_456 .
O9 Cu5 O19 89.10(15) . 2_465
O23 Cu5 O19 88.61(15) 3_456 2_465
O7 Cu5 O19 168.36(14) . 2_465
O9 Cu5 O29 88.26(16) . .
O23 Cu5 O29 102.24(16) 3_456 .
O7 Cu5 O29 90.19(15) . .
O19 Cu5 O29 101.44(15) 2_465 .
O9 Cu5 Cu6 83.08(10) . .
O23 Cu5 Cu6 86.51(10) 3_456 .
O7 Cu5 Cu6 83.27(10) . .
O19 Cu5 Cu6 85.33(9) 2_465 .
O29 Cu5 Cu6 168.95(11) . .
O24 Cu6 O8 89.54(15) 3_456 .
O24 Cu6 O10 168.50(14) 3_456 .
O8 Cu6 O10 89.16(15) . .
O24 Cu6 O20 88.82(15) 3_456 2_465
O8 Cu6 O20 168.94(13) . 2_465
O10 Cu6 O20 90.27(15) . 2_465
O24 Cu6 O30 93.99(16) 3_456 .
O8 Cu6 O30 96.11(15) . .
O10 Cu6 O30 97.51(16) . .
O20 Cu6 O30 94.92(14) 2_465 .
O24 Cu6 Cu5 82.29(10) 3_456 .
O8 Cu6 Cu5 85.56(10) . .
O10 Cu6 Cu5 86.22(10) . .
O20 Cu6 Cu5 83.38(9) 2_465 .
O30 Cu6 Cu5 175.92(13) . .
C1 O1 Cu1 120.8(3) . .
C1 O2 Cu2 119.6(3) . .
C8 O3 Cu3 123.4(4) . .
C8 O4 Cu4 120.5(3) . .
C13 O5 Cu3 123.2(3) . .
C13 O6 Cu4 121.2(3) . .
C24 O7 Cu5 123.4(3) . .
C24 O8 Cu6 120.4(3) . .
C25 O9 Cu5 122.0(4) . .
C25 O10 Cu6 116.9(4) . .
C32 O11 Cu1 122.4(4) . .
C32 O12 Cu2 118.9(4) . .
C37 O13 Cu1 120.2(4) . .
C37 O14 Cu2 125.7(4) . .
C48 O15 Cu3 121.8(4) . 4_566
C48 O16 Cu4 124.3(4) . 4_566
C49 O17 Cu1 121.5(3) . .
C49 O18 Cu2 121.1(3) . .
C60 O19 Cu5 119.8(3) . 2_465
C60 O20 Cu6 120.4(3) . 2_465
C61 O21 Cu3 118.9(4) . .
C61 O22 Cu4 123.9(4) . .
C72 O23 Cu5 118.8(4) . 3_456
C72 O24 Cu6 125.6(4) . 3_456
O2 C1 O1 129.0(5) . .
O2 C1 C2 117.0(5) . .
O1 C1 C2 113.9(5) . .
C3 C2 C7 120.0 . .
C3 C2 C1 121.2(4) . .
C7 C2 C1 118.6(4) . .
C2 C3 C4 120.0 . .
C2 C3 H3A 120.0 . .
C4 C3 H3A 120.0 . .
C5 C4 C3 120.0 . .
C5 C4 C9 120.8(3) . .
C3 C4 C9 119.2(3) . .
C4 C5 C6 120.0 . .
C4 C5 H5A 120.0 . .
C6 C5 H5A 120.0 . .
C7 C6 C5 120.0 . .
C7 C6 C8 119.6(4) . .
C5 C6 C8 120.3(4) . .
C6 C7 C2 120.0 . .
C6 C7 H7A 120.0 . .
C2 C7 H7A 120.0 . .
O4 C8 O3 126.0(5) . .
O4 C8 C6 117.2(4) . .
O3 C8 C6 116.8(5) . .
C10' C9 C11 73.6(4) . .
C12 C9 C11 108.61(8) . .
C10' C9 C12' 108.62(8) . .
C12 C9 C12' 135.2(2) . .
C10' C9 C10 135.2(2) . .
C12 C9 C10 108.64(8) . .
C11 C9 C10 108.64(8) . .
C12' C9 C10 73.6(4) . .
C10' C9 C11' 108.63(8) . .
C12 C9 C11' 73.6(4) . .
C11 C9 C11' 135.2(2) . .
C12' C9 C11' 108.61(8) . .
C10' C9 C4 110.30(8) . .
C12 C9 C4 110.29(8) . .
C11 C9 C4 110.31(8) . .
C12' C9 C4 110.34(8) . .
C10 C9 C4 110.30(8) . .
C11' C9 C4 110.29(8) . .
C9 C10 H10A 109.5 . .
C9 C10 H10B 109.5 . .
H10A C10 H10B 109.5 . .
C9 C10 H10C 109.5 . .
H10A C10 H10C 109.5 . .
H10B C10 H10C 109.5 . .
C9 C11 H11A 109.5 . .
C9 C11 H11B 109.5 . .
H11A C11 H11B 109.5 . .
C9 C11 H11C 109.5 . .
H11A C11 H11C 109.5 . .
H11B C11 H11C 109.5 . .
C9 C12 H12A 109.5 . .
C9 C12 H12B 109.5 . .
H12A C12 H12B 109.5 . .
C9 C12 H12C 109.5 . .
H12A C12 H12C 109.5 . .
H12B C12 H12C 109.5 . .
C9 C10' H10D 109.5 . .
C9 C10' H10E 109.5 . .
H10D C10' H10E 109.5 . .
C9 C10' H10F 109.5 . .
H10D C10' H10F 109.5 . .
H10E C10' H10F 109.5 . .
C9 C11' H11D 109.5 . .
C9 C11' H11E 109.5 . .
H11D C11' H11E 109.5 . .
C9 C11' H11F 109.5 . .
H11D C11' H11F 109.5 . .
H11E C11' H11F 109.5 . .
C9 C12' H12D 109.5 . .
C9 C12' H12E 109.5 . .
H12D C12' H12E 109.5 . .
C9 C12' H12F 109.5 . .
H12D C12' H12F 109.5 . .
H12E C12' H12F 109.5 . .
O5 C13 O6 125.6(5) . .
O5 C13 C14 117.8(5) . .
O6 C13 C14 116.5(4) . .
C19 C14 C15 120.0 . .
C19 C14 C13 119.3(3) . .
C15 C14 C13 120.5(3) . .
C16 C15 C14 120.0 . .
C16 C15 H15A 120.0 . .
C14 C15 H15A 120.0 . .
C17 C16 C15 120.0 . .
C17 C16 C20 119.98(19) . .
C15 C16 C20 119.9(2) . .
C16 C17 C18 120.0 . .
C16 C17 H17A 120.0 . .
C18 C17 H17A 120.0 . .
C17 C18 C19 120.0 . .
C17 C18 C24 120.5(3) . .
C19 C18 C24 119.5(3) . .
C18 C19 C14 120.0 . .
C18 C19 H19A 120.0 . .
C14 C19 H19A 120.0 . .
C21' C20 C21 134.7(2) . .
C21' C20 C22' 108.63(8) . .
C21 C20 C23 108.65(8) . .
C22' C20 C23 74.4(5) . .
C21' C20 C23' 108.65(8) . .
C21 C20 C23' 74.3(5) . .
C22' C20 C23' 108.59(8) . .
C23 C20 C23' 134.8(3) . .
C21' C20 C22 74.3(5) . .
C21 C20 C22 108.62(8) . .
C22' C20 C22 134.8(2) . .
C23 C20 C22 108.55(8) . .
C21' C20 C16 110.34(8) . .
C21 C20 C16 110.36(8) . .
C22' C20 C16 110.29(8) . .
C23 C20 C16 110.27(8) . .
C23' C20 C16 110.30(8) . .
C22 C20 C16 110.33(8) . .
C20 C21 H21A 109.5 . .
C20 C21 H21B 109.5 . .
H21A C21 H21B 109.5 . .
C20 C21 H21C 109.5 . .
H21A C21 H21C 109.5 . .
H21B C21 H21C 109.5 . .
C20 C22 H22A 109.5 . .
C20 C22 H22B 109.5 . .
H22A C22 H22B 109.5 . .
C20 C22 H22C 109.5 . .
H22A C22 H22C 109.5 . .
H22B C22 H22C 109.5 . .
C20 C23 H23A 109.5 . .
C20 C23 H23B 109.5 . .
H23A C23 H23B 109.5 . .
C20 C23 H23C 109.5 . .
H23A C23 H23C 109.5 . .
H23B C23 H23C 109.5 . .
C20 C21' H21D 109.5 . .
C20 C21' H21E 109.5 . .
H21D C21' H21E 109.5 . .
C20 C21' H21F 109.5 . .
H21D C21' H21F 109.5 . .
H21E C21' H21F 109.5 . .
C20 C22' H22D 109.5 . .
C20 C22' H22E 109.5 . .
H22D C22' H22E 109.5 . .
C20 C22' H22F 109.5 . .
H22D C22' H22F 109.5 . .
H22E C22' H22F 109.5 . .
C20 C23' H23D 109.5 . .
C20 C23' H23E 109.5 . .
H23D C23' H23E 109.5 . .
C20 C23' H23F 109.5 . .
H23D C23' H23F 109.5 . .
H23E C23' H23F 109.5 . .
O8 C24 O7 127.1(5) . .
O8 C24 C18 117.2(5) . .
O7 C24 C18 115.7(4) . .
O9 C25 O10 129.9(6) . .
O9 C25 C26 115.1(5) . .
O10 C25 C26 114.1(5) . .
C27 C26 C31 120.0 . .
C27 C26 C25 120.2(4) . .
C31 C26 C25 119.6(4) . .
C28 C27 C26 120.0 . .
C28 C27 H27A 120.0 . .
C26 C27 H27A 120.0 . .
C29 C28 C27 120.0 . .
C29 C28 C33 121.2(3) . .
C27 C28 C33 118.7(3) . .
C28 C29 C30 120.0 . .
C28 C29 H29A 120.0 . .
C30 C29 H29A 120.0 . .
C29 C30 C31 120.0 . .
C29 C30 C32 119.7(5) . .
C31 C30 C32 120.1(5) . .
C30 C31 C26 120.0 . .
C30 C31 H31A 120.0 . .
C26 C31 H31A 120.0 . .
O11 C32 O12 128.1(6) . .
O11 C32 C30 117.3(6) . .
O12 C32 C30 113.9(6) . .
C34 C33 C36' 132.2(3) . .
C34 C33 C35' 79.0(5) . .
C36' C33 C35' 108.65(8) . .
C36' C33 C34' 108.63(8) . .
C35' C33 C34' 108.58(8) . .
C34 C33 C35 108.66(8) . .
C36' C33 C35 79.0(5) . .
C34' C33 C35 132.4(3) . .
C34 C33 C36 108.64(8) . .
C35' C33 C36 132.4(3) . .
C34' C33 C36 79.1(5) . .
C35 C33 C36 108.57(8) . .
C34 C33 C28 110.38(8) . .
C36' C33 C28 110.37(8) . .
C35' C33 C28 110.29(8) . .
C34' C33 C28 110.27(8) . .
C35 C33 C28 110.28(8) . .
C36 C33 C28 110.26(8) . .
C33 C34 H34A 109.5 . .
C33 C34 H34B 109.5 . .
H34A C34 H34B 109.5 . .
C33 C34 H34C 109.5 . .
H34A C34 H34C 109.5 . .
H34B C34 H34C 109.5 . .
C33 C35 H35A 109.5 . .
C33 C35 H35B 109.5 . .
H35A C35 H35B 109.5 . .
C33 C35 H35C 109.5 . .
H35A C35 H35C 109.5 . .
H35B C35 H35C 109.5 . .
C33 C36 H36A 109.5 . .
C33 C36 H36B 109.5 . .
H36A C36 H36B 109.5 . .
C33 C36 H36C 109.5 . .
H36A C36 H36C 109.5 . .
H36B C36 H36C 109.5 . .
C33 C34' H34D 109.5 . .
C33 C34' H34E 109.5 . .
H34D C34' H34E 109.5 . .
C33 C34' H34F 109.5 . .
H34D C34' H34F 109.5 . .
H34E C34' H34F 109.5 . .
C33 C35' H35D 109.5 . .
C33 C35' H35E 109.5 . .
H35D C35' H35E 109.5 . .
C33 C35' H35F 109.5 . .
H35D C35' H35F 109.5 . .
H35E C35' H35F 109.5 . .
C33 C36' H36D 109.5 . .
C33 C36' H36E 109.5 . .
H36D C36' H36E 109.5 . .
C33 C36' H36F 109.5 . .
H36D C36' H36F 109.5 . .
H36E C36' H36F 109.5 . .
O14 C37 O13 123.4(6) . .
O14 C37 C38 119.4(5) . .
O13 C37 C38 116.7(5) . .
C43 C38 C39 120.0(3) . .
C43 C38 C37 116.5(3) . .
C39 C38 C37 123.1(3) . .
C40 C39 C38 120.0(3) . .
C40 C39 H39A 120.0 . .
C38 C39 H39A 120.0 . .
C41 C40 C39 120.0(3) . .
C41 C40 H40A 120.0 . .
C39 C40 H40A 120.0 . .
C44 C41 C40 120.0(3) . .
C44 C41 C42 120.0(3) . .
C40 C41 C42 120.0(3) . .
C47 C42 C43 120.0(3) . .
C47 C42 C41 120.0(3) . .
C43 C42 C41 120.0(3) . .
C38 C43 C42 120.0(3) . .
C38 C43 H43A 120.0 . .
C42 C43 H43A 120.0 . .
C41 C44 C45 120.0(3) . .
C41 C44 H44A 120.0 . .
C45 C44 H44A 120.0 . .
C44 C45 C46 120.0(3) . .
C44 C45 H45A 120.0 . .
C46 C45 H45A 120.0 . .
C47 C46 C45 120.0(3) . .
C47 C46 C48 119.2(3) . .
C45 C46 C48 120.7(3) . .
C46 C47 C42 120.0(3) . .
C46 C47 H47A 120.0 . .
C42 C47 H47A 120.0 . .
O15 C48 O16 124.3(6) . .
O15 C48 C46 119.9(5) . .
O16 C48 C46 115.0(5) . .
O17 C49 O18 128.1(5) . .
O17 C49 C50 115.7(4) . .
O18 C49 C50 115.2(4) . .
C55 C50 C51 120.0(2) . .
C55 C50 C49 121.5(3) . .
C51 C50 C49 118.2(3) . .
C52 C51 C50 120.0(2) . .
C52 C51 H51A 120.0 . .
C50 C51 H51A 120.0 . .
C53 C52 C51 120.0(2) . .
C53 C52 H52A 120.0 . .
C51 C52 H52A 120.0 . .
C52 C53 C56 120.0(2) . .
C52 C53 C54 120.0(2) . .
C56 C53 C54 120.0(2) . .
C53 C54 C55 120.0(2) . .
C53 C54 C59 120.0(2) . .
C55 C54 C59 120.0(2) . .
C50 C55 C54 120.0(2) . .
C50 C55 H55A 120.0 . .
C54 C55 H55A 120.0 . .
C57 C56 C53 120.0(2) . .
C57 C56 H56A 120.0 . .
C53 C56 H56A 120.0 . .
C56 C57 C58 120.0(2) . .
C56 C57 H57A 120.0 . .
C58 C57 H57A 120.0 . .
C59 C58 C57 120.0(2) . .
C59 C58 C60 120.1(3) . .
C57 C58 C60 119.5(3) . .
C58 C59 C54 120.0(2) . .
C58 C59 H59A 120.0 . .
C54 C59 H59A 120.0 . .
O20 C60 O19 129.9(5) . .
O20 C60 C58 114.9(4) . .
O19 C60 C58 115.1(4) . .
O21 C61 O22 128.5(7) . .
O21 C61 C62 115.7(5) . .
O22 C61 C62 115.6(5) . .
C67 C62 C63 120.0(3) . .
C67 C62 C61 118.8(3) . .
C63 C62 C61 121.1(3) . .
C64 C63 C62 120.0(3) . .
C64 C63 H63A 120.0 . .
C62 C63 H63A 120.0 . .
C63 C64 C65 120.0(3) . .
C63 C64 H64A 120.0 . .
C65 C64 H64A 120.0 . .
C64 C65 C68 120.0(3) . .
C64 C65 C66 120.0(3) . .
C68 C65 C66 120.0(3) . .
C67 C66 C71 120.0(3) . .
C67 C66 C65 120.0(3) . .
C71 C66 C65 120.0(3) . .
C66 C67 C62 120.0(3) . .
C66 C67 H67A 120.0 . .
C62 C67 H67A 120.0 . .
C69 C68 C65 120.0(3) . .
C69 C68 H68A 120.0 . .
C65 C68 H68A 120.0 . .
C68 C69 C70 120.0(3) . .
C68 C69 H69A 120.0 . .
C70 C69 H69A 120.0 . .
C71 C70 C69 120.0(3) . .
C71 C70 C72 117.1(3) . .
C69 C70 C72 122.8(3) . .
C70 C71 C66 120.0(3) . .
C70 C71 H71A 120.0 . .
C66 C71 H71A 120.0 . .
O24 C72 O23 125.9(6) . .
O24 C72 C70 118.5(5) . .
O23 C72 C70 115.4(5) . .

loop_
_geom_bond_atom_site_label_1
_geom_bond_atom_site_label_2
_geom_bond_distance
_geom_bond_site_symmetry_2
Cu1 O11 1.906(5) .
Cu1 O1 1.938(4) .
Cu1 O13 1.947(4) .
Cu1 O17 1.956(3) .
Cu1 O25 2.187(3) .
Cu1 Cu2 2.6296(8) .
Cu2 O12 1.921(4) .
Cu2 O14 1.941(4) .
Cu2 O2 1.951(3) .
Cu2 O18 1.954(3) .
Cu2 O26 2.152(3) .
Cu3 O3 1.929(4) .
Cu3 O5 1.949(4) .
Cu3 O15 1.967(4) 4_566
Cu3 O21 1.971(4) .
Cu3 O27 2.199(4) .
Cu3 Cu4 2.6353(8) .
Cu4 O6 1.930(3) .
Cu4 O4 1.934(4) .
Cu4 O22 1.935(4) .
Cu4 O16 1.948(4) 4_566
Cu4 O28 2.156(3) .
Cu5 O9 1.923(4) .
Cu5 O23 1.940(4) 3_456
Cu5 O7 1.941(3) .
Cu5 O19 1.944(3) 2_465
Cu5 O29 2.223(4) .
Cu5 Cu6 2.6382(8) .
Cu6 O24 1.948(4) 3_456
Cu6 O8 1.962(3) .
Cu6 O10 1.964(4) .
Cu6 O20 1.974(3) 2_465
Cu6 O30 2.156(3) .
O1 C1 1.279(5) .
O2 C1 1.245(5) .
O3 C8 1.283(5) .
O4 C8 1.272(6) .
O5 C13 1.273(5) .
O6 C13 1.274(6) .
O7 C24 1.283(6) .
O8 C24 1.243(5) .
O9 C25 1.258(6) .
O10 C25 1.268(6) .
O11 C32 1.237(7) .
O12 C32 1.308(6) .
O13 C37 1.286(5) .
O14 C37 1.272(6) .
O15 C48 1.264(6) .
O15 Cu3 1.966(4) 4_566
O16 C48 1.301(6) .
O16 Cu4 1.948(3) 4_566
O17 C49 1.236(5) .
O18 C49 1.246(5) .
O19 C60 1.254(5) .
O19 Cu5 1.944(3) 2_465
O20 C60 1.241(5) .
O20 Cu6 1.974(3) 2_465
O21 C61 1.227(6) .
O22 C61 1.240(6) .
O23 C72 1.314(6) .
O23 Cu5 1.940(4) 3_456
O24 C72 1.227(6) .
O24 Cu6 1.948(4) 3_456
C1 C2 1.540(5) .
C2 C3 1.3900 .
C2 C7 1.3900 .
C3 C4 1.3900 .
C3 H3A 0.9500 .
C4 C5 1.3900 .
C4 C9 1.534(5) .
C5 C6 1.3900 .
C5 H5A 0.9500 .
C6 C7 1.3900 .
C6 C8 1.521(6) .
C7 H7A 0.9500 .
C9 C10' 1.5327(9) .
C9 C12 1.5330(9) .
C9 C11 1.5328(9) .
C9 C12' 1.5328(9) .
C9 C10 1.5329(9) .
C9 C11' 1.5331(9) .
C10 H10A 0.9800 .
C10 H10B 0.9800 .
C10 H10C 0.9800 .
C11 H11A 0.9800 .
C11 H11B 0.9800 .
C11 H11C 0.9800 .
C12 H12A 0.9800 .
C12 H12B 0.9800 .
C12 H12C 0.9800 .
C10' H10D 0.9800 .
C10' H10E 0.9800 .
C10' H10F 0.9800 .
C11' H11D 0.9800 .
C11' H11E 0.9800 .
C11' H11F 0.9800 .
C12' H12D 0.9800 .
C12' H12E 0.9800 .
C12' H12F 0.9800 .
C13 C14 1.500(6) .
C14 C19 1.3900 .
C14 C15 1.3900 .
C15 C16 1.3900 .
C15 H15A 0.9500 .
C16 C17 1.3900 .
C16 C20 1.534(4) .
C17 C18 1.3900 .
C17 H17A 0.9500 .
C18 C19 1.3900 .
C18 C24 1.506(5) .
C19 H19A 0.9500 .
C20 C21' 1.5326(9) .
C20 C21 1.5323(9) .
C20 C22' 1.5331(9) .
C20 C23 1.5333(9) .
C20 C23' 1.5330(9) .
C20 C22 1.5332(9) .
C21 H21A 0.9800 .
C21 H21B 0.9800 .
C21 H21C 0.9800 .
C22 H22A 0.9800 .
C22 H22B 0.9800 .
C22 H22C 0.9800 .
C23 H23A 0.9800 .
C23 H23B 0.9800 .
C23 H23C 0.9800 .
C21' H21D 0.9800 .
C21' H21E 0.9800 .
C21' H21F 0.9800 .
C22' H22D 0.9800 .
C22' H22E 0.9800 .
C22' H22F 0.9800 .
C23' H23D 0.9800 .
C23' H23E 0.9800 .
C23' H23F 0.9800 .
C25 C26 1.587(7) .
C26 C27 1.3900 .
C26 C31 1.3900 .
C27 C28 1.3900 .
C27 H27A 0.9500 .
C28 C29 1.3900 .
C28 C33 1.534(4) .
C29 C30 1.3900 .
C29 H29A 0.9500 .
C30 C31 1.3900 .
C30 C32 1.535(7) .
C31 H31A 0.9500 .
C33 C34 1.5321(9) .
C33 C36' 1.5324(9) .
C33 C35' 1.5332(9) .
C33 C34' 1.5332(9) .
C33 C35 1.5333(9) .
C33 C36 1.5333(9) .
C34 H34A 0.9800 .
C34 H34B 0.9800 .
C34 H34C 0.9800 .
C35 H35A 0.9800 .
C35 H35B 0.9800 .
C35 H35C 0.9800 .
C36 H36A 0.9800 .
C36 H36B 0.9800 .
C36 H36C 0.9800 .
C34' H34D 0.9800 .
C34' H34E 0.9800 .
C34' H34F 0.9800 .
C35' H35D 0.9800 .
C35' H35E 0.9800 .
C35' H35F 0.9800 .
C36' H36D 0.9800 .
C36' H36E 0.9800 .
C36' H36F 0.9800 .
C37 C38 1.491(6) .
C38 C43 1.390(4) .
C38 C39 1.391(5) .
C39 C40 1.390(5) .
C39 H39A 0.9500 .
C40 C41 1.391(4) .
C40 H40A 0.9500 .
C41 C44 1.390(4) .
C41 C42 1.391(4) .
C42 C47 1.390(4) .
C42 C43 1.390(4) .
C43 H43A 0.9500 .
C44 C45 1.390(5) .
C44 H44A 0.9500 .
C45 C46 1.391(5) .
C45 H45A 0.9500 .
C46 C47 1.390(5) .
C46 C48 1.495(6) .
C47 H47A 0.9500 .
C49 C50 1.544(5) .
C50 C55 1.390(4) .
C50 C51 1.391(4) .
C51 C52 1.390(4) .
C51 H51A 0.9500 .
C52 C53 1.390(3) .
C52 H52A 0.9500 .
C53 C56 1.390(4) .
C53 C54 1.390(4) .
C54 C55 1.390(4) .
C54 C59 1.390(4) .
C55 H55A 0.9500 .
C56 C57 1.390(4) .
C56 H56A 0.9500 .
C57 C58 1.391(5) .
C57 H57A 0.9500 .
C58 C59 1.390(4) .
C58 C60 1.548(5) .
C59 H59A 0.9500 .
C61 C62 1.572(7) .
C62 C67 1.390(5) .
C62 C63 1.390(5) .
C63 C64 1.390(5) .
C63 H63A 0.9500 .
C64 C65 1.391(4) .
C64 H64A 0.9500 .
C65 C68 1.390(4) .
C65 C66 1.390(4) .
C66 C67 1.390(4) .
C66 C71 1.390(4) .
C67 H67A 0.9500 .
C68 C69 1.390(4) .
C68 H68A 0.9500 .
C69 C70 1.391(5) .
C69 H69A 0.9500 .
C70 C71 1.390(5) .
C70 C72 1.540(7) .
C71 H71A 0.9500 .

loop_
_platon_squeeze_void_nr
_platon_squeeze_void_average_x
_platon_squeeze_void_average_y
_platon_squeeze_void_average_z
_platon_squeeze_void_volume
_platon_squeeze_void_count_electrons
_platon_squeeze_void_content
1 0.382 -0.010 0.009 92254 23384 ' '
